data_2212597
loop_
_publ_author_name
'Hojabri, Leila'
'Matloubi, Firouz M. '
'Khavasi, Hamid Reza'

_publ_section_title
1,9'-Dimethyl-2',4'-diphenyl-4',9'-dihydro-2'<i>H</i>-spiro[indoline-3,3'-thiopyrano[2,3-<i>b</i>]indole]-2-thione
_journal_coeditor_code HJ3029
_journal_issue 3
_journal_name_full 'Acta Crystallographica Section E'
_journal_page_first o1306
_journal_page_last o1307
_journal_paper_doi 10.1107/S1600536807006174
_journal_volume 63
_journal_year 2007
_chemical_formula_iupac 'C32 H26 N2 S2'
_chemical_formula_sum 'C32 H26 N2 S2'
_chemical_formula_weight 502.67
_chemical_name_systematic
;
1,9'-Dimethyl-2',4'-diphenyl-4',9'-dihydro-2'H-spiro[indoline-3,3'-
thiopyrano[2,3-b]indole]-2-thione
;
_space_group_IT_number 14
_symmetry_cell_setting monoclinic
_symmetry_space_group_name_Hall '-P 2yab'
_symmetry_space_group_name_H-M 'P 1 21/a 1'
_atom_sites_solution_hydrogens geom
_atom_sites_solution_primary direct
_atom_sites_solution_secondary difmap
_audit_creation_method 'WinGX routine CIF_UPDATE'
_cell_angle_alpha 90
_cell_angle_beta 100.192(8)
_cell_angle_gamma 90
_cell_formula_units_Z 4
_cell_length_a 11.9699(13)
_cell_length_b 12.3375(15)
_cell_length_c 17.8027(18)
_cell_measurement_reflns_used 2000
_cell_measurement_temperature 298(2)
_cell_measurement_theta_max 26.75
_cell_measurement_theta_min 2.02
_cell_volume 2587.6(5)
_computing_cell_refinement X-AREA
_computing_data_collection 'X-AREA (Stoe & Cie, 2005)'
_computing_data_reduction X-AREA
_computing_molecular_graphics 'ORTEP-3 for Windows (Farrugia, 1997)'
_computing_publication_material 'WinGX (Farrugia, 1999)'
_computing_structure_refinement 'SHELXL97 (Sheldrick, 1997)'
_computing_structure_solution 'SHELXS97 (Sheldrick, 1997)'
_diffrn_ambient_temperature 298(2)
_diffrn_detector_area_resol_mean '0.15 mm'
_diffrn_measured_fraction_theta_full 0.981
_diffrn_measured_fraction_theta_max 0.981
_diffrn_measurement_device_type 'Stoe IPDS-II'
_diffrn_measurement_method 'rotation method'
_diffrn_radiation_monochromator graphite
_diffrn_radiation_source 'fine-focus sealed tube'
_diffrn_radiation_type MoK\a
_diffrn_radiation_wavelength 0.71073
_diffrn_reflns_av_R_equivalents 0.0411
_diffrn_reflns_av_sigmaI/netI 0.0304
_diffrn_reflns_limit_h_max 15
_diffrn_reflns_limit_h_min -15
_diffrn_reflns_limit_k_max 15
_diffrn_reflns_limit_k_min -13
_diffrn_reflns_limit_l_max 22
_diffrn_reflns_limit_l_min -20
_diffrn_reflns_number 12356
_diffrn_reflns_theta_full 26.75
_diffrn_reflns_theta_max 26.75
_diffrn_reflns_theta_min 2.02
_diffrn_standards_number 0
_exptl_absorpt_coefficient_mu 0.23
_exptl_absorpt_correction_T_max 0.945
_exptl_absorpt_correction_T_min 0.865
_exptl_absorpt_correction_type numerical
_exptl_absorpt_process_details 'shape of crystal determined optically'
_exptl_crystal_colour 'pale yellow'
_exptl_crystal_density_diffrn 1.29
_exptl_crystal_density_method 'not measured'
_exptl_crystal_description prism
_exptl_crystal_F_000 1056
_exptl_crystal_size_max 0.6
_exptl_crystal_size_mid 0.55
_exptl_crystal_size_min 0.3
_refine_diff_density_max 0.229
_refine_diff_density_min -0.282
_refine_ls_extinction_method none
_refine_ls_goodness_of_fit_ref 1.056
_refine_ls_hydrogen_treatment constr
_refine_ls_matrix_type full
_refine_ls_number_parameters 327
_refine_ls_number_reflns 5408
_refine_ls_number_restraints 0
_refine_ls_restrained_S_all 1.056
_refine_ls_R_factor_all 0.0528
_refine_ls_R_factor_gt 0.0450
_refine_ls_shift/su_max 0.024
_refine_ls_shift/su_mean 0.001
_refine_ls_structure_factor_coef Fsqd
_refine_ls_weighting_details 'calc w=1/[\s^2^(Fo^2^)+(0.0553P)^2^+0.7891P] where P=(Fo^2^+2Fc^2^)/3'
_refine_ls_weighting_scheme calc
_refine_ls_wR_factor_gt 0.1160
_refine_ls_wR_factor_ref 0.1212
_reflns_number_gt 4680
_reflns_number_total 5408
_reflns_threshold_expression I>2\s(I)
_cod_data_source_file hj3029.cif
_cod_data_source_block I
_cod_original_sg_symbol_H-M 'P 21/a'
_cod_database_code 2212597
_cod_database_fobs_code 2212597

loop_
_symmetry_equiv_pos_as_xyz
'x, y, z'
'-x+1/2, y+1/2, -z'
'-x, -y, -z'
'x-1/2, -y-1/2, z'

loop_
_atom_site_type_symbol
_atom_site_label
_atom_site_fract_x
_atom_site_fract_y
_atom_site_fract_z
_atom_site_U_iso_or_equiv
_atom_site_adp_type
_atom_site_calc_flag
_atom_site_refinement_flags
_atom_site_occupancy
C C1 0.62628(14) 0.58810(17) 0.89010(13) 0.0581(5) Uani d . 1
H H1C 0.6598 0.5544 0.9374 0.07 Uiso calc R 1
H H1B 0.6603 0.6579 0.8863 0.07 Uiso calc R 1
H H1A 0.6388 0.5434 0.8482 0.07 Uiso calc R 1
C C2 0.45345(14) 0.62980(13) 0.94784(10) 0.0428(4) Uani d . 1
C C3 0.50160(16) 0.65208(16) 1.02351(11) 0.0532(4) Uani d . 1
H H3 0.5795 0.6465 1.0405 0.064 Uiso calc R 1
C C4 0.42985(19) 0.68252(16) 1.07190(11) 0.0593(5) Uani d . 1
H H4 0.4598 0.6988 1.1225 0.071 Uiso calc R 1
C C5 0.31249(18) 0.68959(16) 1.04674(11) 0.0553(4) Uani d . 1
H H5 0.2661 0.7113 1.0807 0.066 Uiso calc R 1
C C6 0.26445(15) 0.66507(14) 0.97264(10) 0.0460(4) Uani d . 1
H H6 0.1862 0.669 0.9568 0.055 Uiso calc R 1
C C7 0.33485(13) 0.63410(12) 0.92128(9) 0.0398(3) Uani d . 1
C C8 0.31615(12) 0.60537(12) 0.84153(9) 0.0379(3) Uani d . 1
C C9 0.42192(13) 0.58723(13) 0.82413(10) 0.0407(3) Uani d . 1
C C10 0.31876(13) 0.58031(14) 0.67646(10) 0.0420(4) Uani d . 1
H H10 0.3102 0.6592 0.6728 0.05 Uiso calc R 1
C C11 0.32798(14) 0.53964(16) 0.59740(10) 0.0476(4) Uani d . 1
C C12 0.33181(19) 0.43066(19) 0.57931(13) 0.0639(5) Uani d . 1
H H12 0.3267 0.3787 0.6164 0.077 Uiso calc R 1
C C13 0.3432(2) 0.3980(3) 0.50635(14) 0.0784(7) Uani d . 1
H H13 0.3444 0.3246 0.4948 0.094 Uiso calc R 1
C C14 0.3524(2) 0.4733(3) 0.45163(13) 0.0850(9) Uani d . 1
H H14 0.3609 0.4513 0.403 0.102 Uiso calc R 1
C C15 0.3493(2) 0.5809(3) 0.46858(13) 0.0839(8) Uani d . 1
H H15 0.3553 0.632 0.4311 0.101 Uiso calc R 1
C C16 0.33711(16) 0.6153(2) 0.54134(12) 0.0632(5) Uani d . 1
H H16 0.3351 0.6889 0.5522 0.076 Uiso calc R 1
C C17 0.21727(12) 0.53655(13) 0.71157(9) 0.0377(3) Uani d . 1
C C18 0.20667(12) 0.60497(13) 0.78491(9) 0.0370(3) Uani d . 1
H H18 0.1932 0.6801 0.7678 0.044 Uiso calc R 1
C C19 0.10447(12) 0.57187(13) 0.81991(9) 0.0383(3) Uani d . 1
C C20 0.10713(15) 0.48337(14) 0.86834(10) 0.0463(4) Uani d . 1
H H20 0.172 0.4405 0.8783 0.056 Uiso calc R 1
C C21 0.01470(17) 0.45794(16) 0.90200(13) 0.0573(5) Uani d . 1
H H21 0.0178 0.3985 0.9344 0.069 Uiso calc R 1
C C22 -0.08206(17) 0.52100(19) 0.88744(15) 0.0683(6) Uani d . 1
H H22 -0.1441 0.5046 0.9103 0.082 Uiso calc R 1
C C23 -0.08624(16) 0.60836(19) 0.83886(15) 0.0671(6) Uani d . 1
H H23 -0.1517 0.6504 0.8284 0.08 Uiso calc R 1
C C24 0.00646(14) 0.63390(15) 0.80558(11) 0.0497(4) Uani d . 1
H H24 0.003 0.6934 0.7732 0.06 Uiso calc R 1
C C25 0.21476(13) 0.41578(13) 0.72498(9) 0.0404(3) Uani d . 1
C C26 0.29154(16) 0.34506(15) 0.76711(10) 0.0490(4) Uani d . 1
H H26 0.3597 0.3708 0.7946 0.059 Uiso calc R 1
C C27 0.2655(2) 0.23537(17) 0.76770(13) 0.0678(6) Uani d . 1
H H27 0.3178 0.1873 0.7945 0.081 Uiso calc R 1
C C28 0.1645(3) 0.1972(2) 0.72960(15) 0.0799(7) Uani d . 1
H H28 0.1486 0.1236 0.7316 0.096 Uiso calc R 1
C C29 0.0853(2) 0.2653(2) 0.68811(15) 0.0764(7) Uani d . 1
H H29 0.0158 0.2392 0.6628 0.092 Uiso calc R 1
C C30 0.11357(16) 0.37518(17) 0.68555(10) 0.0526(4) Uani d . 1
C C31 -0.0617(2) 0.4452(3) 0.59926(18) 0.1038(11) Uani d . 1
H H31A -0.1099 0.4105 0.6297 0.125 Uiso calc R 1
H H31B -0.0566 0.4009 0.5556 0.125 Uiso calc R 1
H H31C -0.0928 0.5146 0.5825 0.125 Uiso calc R 1
C C32 0.10721(14) 0.55550(17) 0.65434(10) 0.0499(4) Uani d . 1
N N1 0.50500(11) 0.60107(12) 0.88774(9) 0.0445(3) Uani d . 1
N N2 0.05138(13) 0.45966(17) 0.64472(9) 0.0605(4) Uani d . 1
S S1 0.45664(3) 0.55353(4) 0.73608(3) 0.04850(14) Uani d . 1
S S2 0.06450(5) 0.67203(6) 0.61461(3) 0.0765(2) Uani d . 1

loop_
_atom_site_aniso_label
_atom_site_aniso_U_11
_atom_site_aniso_U_22
_atom_site_aniso_U_33
_atom_site_aniso_U_12
_atom_site_aniso_U_13
_atom_site_aniso_U_23
C1 0.0306(8) 0.0587(11) 0.0819(14) -0.0029(7) 0.0015(8) -0.0088(10)
C2 0.0426(8) 0.0349(8) 0.0487(9) -0.0023(6) 0.0020(7) 0.0001(7)
C3 0.0514(10) 0.0484(10) 0.0538(10) -0.0047(8) -0.0067(8) 0.0002(8)
C4 0.0740(13) 0.0547(11) 0.0441(10) -0.0050(9) -0.0032(9) -0.0033(8)
C5 0.0704(12) 0.0525(10) 0.0442(9) 0.0045(9) 0.0136(9) -0.0024(8)
C6 0.0499(9) 0.0434(9) 0.0452(9) 0.0032(7) 0.0100(7) -0.0006(7)
C7 0.0405(8) 0.0338(7) 0.0441(8) 0.0003(6) 0.0052(6) 0.0003(6)
C8 0.0331(7) 0.0374(8) 0.0435(8) -0.0007(6) 0.0075(6) -0.0020(6)
C9 0.0332(7) 0.0394(8) 0.0494(9) -0.0021(6) 0.0073(6) -0.0032(7)
C10 0.0385(8) 0.0428(8) 0.0468(9) 0.0017(6) 0.0132(7) 0.0039(7)
C11 0.0362(8) 0.0645(11) 0.0438(9) 0.0009(7) 0.0114(7) 0.0042(8)
C12 0.0691(13) 0.0704(13) 0.0582(12) 0.0044(10) 0.0278(10) -0.0053(10)
C13 0.0678(13) 0.107(2) 0.0646(14) -0.0017(13) 0.0229(11) -0.0247(14)
C14 0.0557(12) 0.155(3) 0.0446(11) -0.0051(15) 0.0106(9) -0.0158(15)
C15 0.0640(14) 0.141(3) 0.0470(12) -0.0063(15) 0.0108(10) 0.0245(15)
C16 0.0499(10) 0.0876(15) 0.0529(11) -0.0035(10) 0.0111(9) 0.0164(11)
C17 0.0308(7) 0.0444(8) 0.0381(8) 0.0022(6) 0.0066(6) 0.0029(6)
C18 0.0314(7) 0.0373(8) 0.0427(8) 0.0028(6) 0.0079(6) 0.0009(6)
C19 0.0329(7) 0.0401(8) 0.0429(8) 0.0008(6) 0.0092(6) -0.0056(6)
C20 0.0449(9) 0.0442(9) 0.0530(10) 0.0048(7) 0.0174(7) 0.0002(7)
C21 0.0612(11) 0.0490(10) 0.0684(12) -0.0042(8) 0.0299(10) 0.0010(9)
C22 0.0497(10) 0.0675(13) 0.0976(17) -0.0027(9) 0.0402(11) -0.0020(12)
C23 0.0408(9) 0.0679(13) 0.0981(17) 0.0126(9) 0.0275(10) 0.0020(12)
C24 0.0388(8) 0.0503(10) 0.0621(11) 0.0079(7) 0.0143(8) 0.0006(8)
C25 0.0420(8) 0.0444(8) 0.0374(8) -0.0045(6) 0.0139(6) -0.0049(7)
C26 0.0612(10) 0.0443(9) 0.0438(9) 0.0034(8) 0.0154(8) 0.0024(7)
C27 0.1074(18) 0.0459(10) 0.0577(12) 0.0020(11) 0.0350(12) 0.0048(9)
C28 0.123(2) 0.0512(12) 0.0748(15) -0.0232(14) 0.0435(16) -0.0077(11)
C29 0.0808(15) 0.0822(16) 0.0712(14) -0.0407(14) 0.0267(12) -0.0280(13)
C30 0.0497(9) 0.0661(12) 0.0442(9) -0.0149(9) 0.0143(8) -0.0139(8)
C31 0.0527(13) 0.160(3) 0.0864(19) -0.0185(16) -0.0201(13) -0.016(2)
C32 0.0371(8) 0.0762(13) 0.0365(8) 0.0091(8) 0.0066(7) 0.0030(8)
N1 0.0309(6) 0.0446(8) 0.0558(8) -0.0025(5) 0.0018(6) -0.0029(6)
N2 0.0388(8) 0.0913(13) 0.0484(9) -0.0087(8) -0.0005(7) -0.0122(9)
S1 0.0327(2) 0.0608(3) 0.0541(3) 0.00021(17) 0.01321(17) -0.0086(2)
S2 0.0651(3) 0.1012(5) 0.0623(3) 0.0352(3) 0.0088(3) 0.0294(3)

loop_
_atom_type_symbol
_atom_type_description
_atom_type_scat_dispersion_real
_atom_type_scat_dispersion_imag
_atom_type_scat_source
C C 0.0033 0.0016 'International Tables Vol C Tables 4.2.6.8 and 6.1.1.4'
H H 0.0000 0.0000 'International Tables Vol C Tables 4.2.6.8 and 6.1.1.4'
N N 0.0061 0.0033 'International Tables Vol C Tables 4.2.6.8 and 6.1.1.4'
S S 0.1246 0.1234 'International Tables Vol C Tables 4.2.6.8 and 6.1.1.4'

loop_
_geom_angle_atom_site_label_1
_geom_angle_atom_site_label_2
_geom_angle_atom_site_label_3
_geom_angle
_geom_angle_publ_flag
N1 C1 H1C 109.5 ?
N1 C1 H1B 109.5 ?
H1C C1 H1B 109.5 ?
N1 C1 H1A 109.5 ?
H1C C1 H1A 109.5 ?
H1B C1 H1A 109.5 ?
N1 C2 C3 129.59(16) ?
N1 C2 C7 108.17(14) ?
C3 C2 C7 122.24(17) ?
C4 C3 C2 117.55(17) ?
C4 C3 H3 121.2 ?
C2 C3 H3 121.2 ?
C3 C4 C5 121.36(18) ?
C3 C4 H4 119.3 ?
C5 C4 H4 119.3 ?
C6 C5 C4 121.23(18) ?
C6 C5 H5 119.4 ?
C4 C5 H5 119.4 ?
C5 C6 C7 119.19(17) ?
C5 C6 H6 120.4 ?
C7 C6 H6 120.4 ?
C6 C7 C2 118.39(15) ?
C6 C7 C8 134.65(15) ?
C2 C7 C8 106.94(14) ?
C9 C8 C7 105.87(14) ?
C9 C8 C18 125.19(14) ?
C7 C8 C18 128.70(13) ?
C8 C9 N1 110.74(15) ?
C8 C9 S1 128.17(13) ?
N1 C9 S1 121.09(12) ?
C11 C10 C17 116.60(14) ?
C11 C10 S1 105.83(11) y
C17 C10 S1 113.11(11) y
C11 C10 H10 106.9 ?
C17 C10 H10 106.9 ?
S1 C10 H10 106.9 ?
C16 C11 C12 118.46(19) ?
C16 C11 C10 118.29(19) ?
C12 C11 C10 123.21(17) ?
C11 C12 C13 120.7(2) ?
C11 C12 H12 119.6 ?
C13 C12 H12 119.6 ?
C14 C13 C12 120.3(3) ?
C14 C13 H13 119.9 ?
C12 C13 H13 119.9 ?
C15 C14 C13 119.7(2) ?
C15 C14 H14 120.1 ?
C13 C14 H14 120.1 ?
C14 C15 C16 120.9(2) ?
C14 C15 H15 119.6 ?
C16 C15 H15 119.6 ?
C11 C16 C15 119.9(3) ?
C11 C16 H16 120 ?
C15 C16 H16 120 ?
C25 C17 C32 102.51(14) y
C25 C17 C10 116.37(13) y
C32 C17 C10 108.64(13) ?
C25 C17 C18 112.96(13) ?
C32 C17 C18 106.41(12) ?
C10 C17 C18 109.21(13) ?
C8 C18 C19 113.20(13) ?
C8 C18 C17 111.57(12) ?
C19 C18 C17 112.50(12) ?
C8 C18 H18 106.3 ?
C19 C18 H18 106.3 ?
C17 C18 H18 106.3 ?
C24 C19 C20 118.31(15) ?
C24 C19 C18 119.44(15) ?
C20 C19 C18 122.21(14) ?
C21 C20 C19 120.99(16) ?
C21 C20 H20 119.5 ?
C19 C20 H20 119.5 ?
C22 C21 C20 119.94(19) ?
C22 C21 H21 120 ?
C20 C21 H21 120 ?
C23 C22 C21 119.65(18) ?
C23 C22 H22 120.2 ?
C21 C22 H22 120.2 ?
C22 C23 C24 120.29(18) ?
C22 C23 H23 119.9 ?
C24 C23 H23 119.9 ?
C23 C24 C19 120.82(18) ?
C23 C24 H24 119.6 ?
C19 C24 H24 119.6 ?
C30 C25 C26 118.94(17) ?
C30 C25 C17 108.51(15) ?
C26 C25 C17 132.55(15) ?
C25 C26 C27 119.3(2) ?
C25 C26 H26 120.4 ?
C27 C26 H26 120.4 ?
C28 C27 C26 120.9(2) ?
C28 C27 H27 119.5 ?
C26 C27 H27 119.5 ?
C27 C28 C29 121.5(2) ?
C27 C28 H28 119.3 ?
C29 C28 H28 119.3 ?
C28 C29 C30 117.4(2) ?
C28 C29 H29 121.3 ?
C30 C29 H29 121.3 ?
C25 C30 C29 122.0(2) ?
C25 C30 N2 109.28(17) ?
C29 C30 N2 128.72(19) ?
N2 C31 H31A 109.5 ?
N2 C31 H31B 109.5 ?
H31A C31 H31B 109.5 ?
N2 C31 H31C 109.5 ?
H31A C31 H31C 109.5 ?
H31B C31 H31C 109.5 ?
N2 C32 C17 107.30(16) ?
N2 C32 S2 126.91(14) y
C17 C32 S2 125.76(15) y
C2 N1 C9 108.28(13) ?
C2 N1 C1 126.16(15) ?
C9 N1 C1 125.56(16) ?
C32 N2 C30 112.19(14) y
C32 N2 C31 124.4(2) ?
C30 N2 C31 123.4(2) ?
C9 S1 C10 98.33(7) y

loop_
_geom_bond_atom_site_label_1
_geom_bond_atom_site_label_2
_geom_bond_distance
_geom_bond_publ_flag
C1 N1 1.454(2) ?
C1 H1C 0.96 ?
C1 H1B 0.96 ?
C1 H1A 0.96 ?
C2 N1 1.373(2) y
C2 C3 1.396(3) ?
C2 C7 1.416(2) y
C3 C4 1.372(3) ?
C3 H3 0.93 ?
C4 C5 1.400(3) ?
C4 H4 0.93 ?
C5 C6 1.376(3) ?
C5 H5 0.93 ?
C6 C7 1.402(2) ?
C6 H6 0.93 ?
C7 C8 1.442(2) ?
C8 C9 1.374(2) y
C8 C18 1.505(2) y
C9 N1 1.379(2) ?
C9 S1 1.7416(17) y
C10 C11 1.517(2) ?
C10 C17 1.558(2) ?
C10 S1 1.8275(17) y
C10 H10 0.98 ?
C11 C16 1.385(3) ?
C11 C12 1.385(3) ?
C12 C13 1.389(3) ?
C12 H12 0.93 ?
C13 C14 1.364(4) ?
C13 H13 0.93 ?
C14 C15 1.363(4) ?
C14 H14 0.93 ?
C15 C16 1.395(4) ?
C15 H15 0.93 ?
C16 H16 0.93 ?
C17 C25 1.510(2) ?
C17 C32 1.534(2) ?
C17 C18 1.579(2) ?
C18 C19 1.524(2) ?
C18 H18 0.98 ?
C19 C24 1.386(2) ?
C19 C20 1.388(2) ?
C20 C21 1.384(2) ?
C20 H20 0.93 ?
C21 C22 1.381(3) ?
C21 H21 0.93 ?
C22 C23 1.377(3) ?
C22 H22 0.93 ?
C23 C24 1.384(3) ?
C23 H23 0.93 ?
C24 H24 0.93 ?
C25 C30 1.382(2) ?
C25 C26 1.387(2) ?
C26 C27 1.389(3) ?
C26 H26 0.93 ?
C27 C28 1.361(4) ?
C27 H27 0.93 ?
C28 C29 1.379(4) ?
C28 H28 0.93 ?
C29 C30 1.400(3) ?
C29 H29 0.93 ?
C30 N2 1.406(3) y
C31 N2 1.460(3) ?
C31 H31A 0.96 ?
C31 H31B 0.96 ?
C31 H31C 0.96 ?
C32 N2 1.354(3) ?
C32 S2 1.643(2) y

loop_
_geom_hbond_atom_site_label_D
_geom_hbond_atom_site_label_H
_geom_hbond_atom_site_label_A
_geom_hbond_distance_DH
_geom_hbond_distance_HA
_geom_hbond_distance_DA
_geom_hbond_angle_DHA
_geom_hbond_publ_flag
C1 H1A S1 0.960 2.687 3.139(2) 109.41 yes
C10 H10 S2 0.980 2.945 3.251(2) 99.36 yes
C18 H18 S2 0.980 2.886 3.309(2) 107.0 yes
C26 H26 S1 0.930 2.819 3.348(2) 117.26 yes
C31 H31C S2 0.960 2.695 3.169(4) 111.06 yes

loop_
_geom_torsion_atom_site_label_1
_geom_torsion_atom_site_label_2
_geom_torsion_atom_site_label_3
_geom_torsion_atom_site_label_4
_geom_torsion
_geom_torsion_publ_flag
N1 C2 C3 C4 177.99(18) ?
C7 C2 C3 C4 -2.2(3) ?
C2 C3 C4 C5 0.9(3) ?
C3 C4 C5 C6 0.7(3) ?
C4 C5 C6 C7 -1.0(3) ?
C5 C6 C7 C2 -0.3(2) ?
C5 C6 C7 C8 -178.61(18) ?
N1 C2 C7 C6 -178.20(14) ?
C3 C2 C7 C6 2.0(2) ?
N1 C2 C7 C8 0.53(18) ?
C3 C2 C7 C8 -179.30(16) ?
C6 C7 C8 C9 177.57(18) ?
C2 C7 C8 C9 -0.87(18) ?
C6 C7 C8 C18 3.1(3) y
C2 C7 C8 C18 -175.29(15) ?
C7 C8 C9 N1 0.90(18) ?
C18 C8 C9 N1 175.58(14) ?
C7 C8 C9 S1 -178.01(13) y
C18 C8 C9 S1 -3.3(3) y
C17 C10 C11 C16 127.30(17) ?
S1 C10 C11 C16 -105.96(16) y
C17 C10 C11 C12 -55.1(2) y
S1 C10 C11 C12 71.6(2) y
C16 C11 C12 C13 -0.8(3) ?
C10 C11 C12 C13 -178.37(19) ?
C11 C12 C13 C14 1.0(4) ?
C12 C13 C14 C15 -0.7(4) ?
C13 C14 C15 C16 0.2(4) ?
C12 C11 C16 C15 0.3(3) ?
C10 C11 C16 C15 178.02(18) ?
C14 C15 C16 C11 0.0(3) ?
C11 C10 C17 C25 62.35(19) y
S1 C10 C17 C25 -60.70(17) ?
C11 C10 C17 C32 -52.64(19) y
S1 C10 C17 C32 -175.68(12) ?
C11 C10 C17 C18 -168.32(14) ?
S1 C10 C17 C18 68.64(14) ?
C9 C8 C18 C19 151.50(15) ?
C7 C8 C18 C19 -35.1(2) y
C9 C8 C18 C17 23.4(2) y
C7 C8 C18 C17 -163.19(15) ?
C25 C17 C18 C8 76.02(16) ?
C32 C17 C18 C8 -172.25(13) ?
C10 C17 C18 C8 -55.15(16) ?
C25 C17 C18 C19 -52.46(17) ?
C32 C17 C18 C19 59.26(17) ?
C10 C17 C18 C19 176.36(13) ?
C8 C18 C19 C24 132.04(16) ?
C17 C18 C19 C24 -100.33(18) ?
C8 C18 C19 C20 -45.5(2) ?
C17 C18 C19 C20 82.11(19) ?
C24 C19 C20 C21 -0.5(3) ?
C18 C19 C20 C21 177.13(17) ?
C19 C20 C21 C22 0.1(3) ?
C20 C21 C22 C23 0.6(4) ?
C21 C22 C23 C24 -0.9(4) ?
C22 C23 C24 C19 0.5(3) ?
C20 C19 C24 C23 0.1(3) ?
C18 C19 C24 C23 -177.51(18) ?
C32 C17 C25 C30 -4.10(16) y
C10 C17 C25 C30 -122.49(15) ?
C18 C17 C25 C30 110.00(15) ?
C32 C17 C25 C26 175.90(17) ?
C10 C17 C25 C26 57.5(2) ?
C18 C17 C25 C26 -70.0(2) ?
C30 C25 C26 C27 0.9(3) ?
C17 C25 C26 C27 -179.12(17) ?
C25 C26 C27 C28 -2.1(3) ?
C26 C27 C28 C29 1.1(3) ?
C27 C28 C29 C30 1.1(3) ?
C26 C25 C30 C29 1.3(3) ?
C17 C25 C30 C29 -178.66(17) ?
C26 C25 C30 N2 -177.65(15) ?
C17 C25 C30 N2 2.36(19) ?
C28 C29 C30 C25 -2.3(3) ?
C28 C29 C30 N2 176.4(2) ?
C25 C17 C32 N2 4.48(17) ?
C10 C17 C32 N2 128.19(15) ?
C18 C17 C32 N2 -114.34(15) ?
C25 C17 C32 S2 -177.20(13) ?
C10 C17 C32 S2 -53.50(19) y
C18 C17 C32 S2 63.98(17) ?
C3 C2 N1 C9 179.83(17) ?
C7 C2 N1 C9 0.01(18) ?
C3 C2 N1 C1 -0.6(3) ?
C7 C2 N1 C1 179.58(16) ?
C8 C9 N1 C2 -0.59(19) ?
S1 C9 N1 C2 178.41(12) ?
C8 C9 N1 C1 179.84(16) ?
S1 C9 N1 C1 -1.2(2) ?
C17 C32 N2 C30 -3.4(2) ?
S2 C32 N2 C30 178.31(13) ?
C17 C32 N2 C31 174.9(2) ?
S2 C32 N2 C31 -3.4(3) ?
C25 C30 N2 C32 0.7(2) ?
C29 C30 N2 C32 -178.17(19) ?
C25 C30 N2 C31 -177.6(2) ?
C29 C30 N2 C31 3.5(3) ?
C8 C9 S1 C10 11.79(17) ?
N1 C9 S1 C10 -167.01(14) ?
C11 C10 S1 C9 -172.11(12) ?
C17 C10 S1 C9 -43.28(13) y
